data_4321564
loop_
_publ_author_name
'F. Albert Cotton'
'Evgeny V. Dikarev'
'Jiande Gu'
'Santiago Herrero'
'Barbara Modec'

_publ_section_title
;
 Alkylpyridine Complexes of Tungsten(II) and Chromium(II). First
 Rotational Isomers of W2X4L4 Molecules with D2 hand D2 Symmetries
;
_journal_name_full 'Inorganic Chemistry'
_journal_page_first 5407
_journal_page_last 5411
_journal_paper_doi 10.1021/ic000555v
_journal_volume 39
_journal_year 2000
_chemical_compound_source synthesized
_chemical_formula_analytical 'not measured'
_chemical_formula_moiety
;
 W2 Cl4 (N C5 H4 C (C H3)3)4, O C (C H3)2
;
_chemical_formula_structural (D2)-W2Cl4(4-t-Bu-py)4,(CH3)2CO
_chemical_formula_sum 'C39 H58 Cl4 N4 O W2'
_chemical_formula_weight 1108.39
_chemical_melting_point ?
_chemical_name_systematic
; 
 Bis(trans-dichloro-bis(4-tert-butylpyridine))-di-tungsten (II),
 D2 isomer, acetone solvate
;
_space_group_IT_number 15
_symmetry_cell_setting monoclinic
_symmetry_space_group_name_Hall '-C 2yc'
_symmetry_space_group_name_H-M 'C 1 2/c 1'
_atom_sites_solution_hydrogens geom
_atom_sites_solution_primary direct
_atom_sites_solution_secondary difmap
_audit_creation_method SHELXL
_cell_angle_alpha 90.00
_cell_angle_beta 103.21(1)
_cell_angle_gamma 90.00
_cell_formula_units_Z 8
_cell_length_a 32.970(5)
_cell_length_b 10.227(1)
_cell_length_c 28.962(2)
_cell_measurement_reflns_used 250
_cell_measurement_temperature 213(2)
_cell_measurement_theta_max 20.8
_cell_measurement_theta_min 9.05
_cell_volume 9507.1(19)
_computing_cell_refinement 'MADNES (Enraf-Nonius, 1989)'
_computing_data_collection 'MADNES (Enraf-Nonius, 1989)'
_computing_data_reduction 'PROCOR (Kabsch, 1988)'
_computing_molecular_graphics 'SHELXTL V.5 (Siemens, 1994)'
_computing_publication_material CIFTAB
_computing_structure_refinement 'SHELXL-93 (Sheldrick, 1993)'
_computing_structure_solution 'SHELXTL V.5 (Siemens, 1994)'
_diffrn_ambient_temperature 213(2)
_diffrn_measurement_device 'Nonius FAST area detector'
_diffrn_measurement_method 'Ellipsoid-mask fitting'
_diffrn_radiation_monochromator graphite
_diffrn_radiation_source 'fine-focus sealed tube'
_diffrn_radiation_type MoK\a
_diffrn_radiation_wavelength 0.71073
_diffrn_reflns_av_R_equivalents 0.0456
_diffrn_reflns_av_sigmaI/netI 0.0328
_diffrn_reflns_limit_h_max 35
_diffrn_reflns_limit_h_min -35
_diffrn_reflns_limit_k_max 10
_diffrn_reflns_limit_k_min -10
_diffrn_reflns_limit_l_max 28
_diffrn_reflns_limit_l_min -30
_diffrn_reflns_number 18324
_diffrn_reflns_theta_max 22.51
_diffrn_reflns_theta_min 2.26
_diffrn_standards_number 'none (area detector data)'
_exptl_absorpt_coefficient_mu 5.092
_exptl_absorpt_correction_T_max 0.602
_exptl_absorpt_correction_T_min 0.475
_exptl_absorpt_correction_type 'SORTAV (Blessing, 1995)'
_exptl_crystal_colour dark-green
_exptl_crystal_density_diffrn 1.549
_exptl_crystal_density_meas ?
_exptl_crystal_density_method none
_exptl_crystal_description block-shaped
_exptl_crystal_F_000 4352
_exptl_crystal_size_max 0.30
_exptl_crystal_size_mid 0.20
_exptl_crystal_size_min 0.15
_refine_diff_density_max 1.844
_refine_diff_density_min -1.554
_refine_diff_density_rms 0.182
_refine_ls_extinction_coef noref
_refine_ls_extinction_method none
_refine_ls_goodness_of_fit_all 1.134
_refine_ls_goodness_of_fit_obs 1.125
_refine_ls_hydrogen_treatment noref
_refine_ls_matrix_type full
_refine_ls_number_parameters 450
_refine_ls_number_reflns 5940
_refine_ls_number_restraints 36
_refine_ls_restrained_S_all 1.145
_refine_ls_restrained_S_obs 1.123
_refine_ls_R_factor_all 0.0532
_refine_ls_R_factor_obs 0.0457
_refine_ls_shift/esd_max 0.000
_refine_ls_shift/esd_mean 0.000
_refine_ls_structure_factor_coef Fsqd
_refine_ls_weighting_details 'w=1/[\s^2^(Fo^2^)+(0.0421P)^2^+337.3920P] where P=(Fo^2^+2Fc^2^)/3'
_refine_ls_weighting_scheme calc
_refine_ls_wR_factor_all 0.1235
_refine_ls_wR_factor_obs 0.1143
_reflns_number_observed 5342
_reflns_number_total 5940
_reflns_observed_criterion >2sigma(I)
_cod_data_source_file ic000555v_5.cif
_cod_data_source_block W2Cl4(4-t-Bu-py)4,(CH3)2CO_(1c,(CH3)2CO)
_cod_depositor_comments
;
The following automatic conversions were performed:

'_chemical_melting_point' value 'not measured' was changed to '?' -
the value is undefined or not given.

Automatic conversion script
Id: cif_fix_values 1646 2011-03-28 12:23:43Z adriana 

The following automatic conversions were performed:

'_exptl_crystal_density_meas' value 'not measured' was changed to '?'
- the value is perceived as not measured.

Automatic conversion script
Id: cif_fix_values 3008 2015-01-20 13:52:24Z robertas 

The following automatic conversions were performed:

'_refine_ls_weighting_scheme' value 'calc
w=1/[\s^2^(Fo^2^)+(0.0421P)^2^+337.3920P] where P=(Fo^2^+2Fc^2^)/3'
was changed to 'calc'. New tag '_refine_ls_weighting_details' was
created. The value of the new tag was set to
'w=1/[\s^2^(Fo^2^)+(0.0421P)^2^+337.3920P] where P=(Fo^2^+2Fc^2^)/3'.

Automatic conversion script
Id: cif_fix_values 3143 2015-03-26 13:38:13Z robertas 
;
_cod_original_cell_volume 9507(2)
_cod_database_code 4321564

loop_
_symmetry_equiv_pos_as_xyz
'x, y, z'
'-x, y, -z+1/2'
'x+1/2, y+1/2, z'
'-x+1/2, y+1/2, -z+1/2'
'-x, -y, -z'
'x, -y, z-1/2'
'-x+1/2, -y+1/2, -z'
'x+1/2, -y+1/2, z-1/2'

loop_
_atom_site_aniso_label
_atom_site_aniso_U_11
_atom_site_aniso_U_22
_atom_site_aniso_U_33
_atom_site_aniso_U_23
_atom_site_aniso_U_13
_atom_site_aniso_U_12
W1 0.0247(3) 0.0235(3) 0.0207(3) 0.0017(2) 0.0025(2) -0.0002(2)
W2 0.0259(3) 0.0247(3) 0.0219(3) 0.0032(2) -0.0019(2) -0.0020(2)
Cl1 0.0254(14) 0.039(2) 0.040(2) 0.0029(13) 0.0074(12) -0.0019(12)
Cl2 0.035(2) 0.043(2) 0.029(2) 0.0030(13) 0.0085(12) 0.0094(13)
Cl3 0.040(2) 0.032(2) 0.034(2) -0.0011(12) 0.0043(13) 0.0070(12)
Cl4 0.0259(14) 0.053(2) 0.031(2) 0.0074(13) -0.0012(12) -0.0078(13)
N1 0.026(5) 0.027(5) 0.029(6) 0.001(4) 0.013(4) -0.001(4)
N2 0.035(5) 0.021(5) 0.033(6) -0.003(4) 0.011(4) -0.001(4)
N3 0.022(5) 0.033(5) 0.025(5) 0.004(4) -0.010(4) -0.006(4)
N4 0.037(5) 0.025(5) 0.031(6) 0.000(4) -0.005(4) 0.003(4)
C1 0.025(6) 0.030(6) 0.037(8) 0.000(5) 0.002(5) 0.001(5)
C2 0.028(6) 0.033(6) 0.028(8) -0.004(5) -0.010(5) 0.001(5)
C3 0.044(7) 0.026(6) 0.024(7) 0.001(5) -0.001(5) 0.010(5)
C4 0.031(6) 0.054(8) 0.025(7) 0.006(6) 0.006(5) 0.000(6)
C5 0.023(6) 0.058(8) 0.037(8) -0.004(6) 0.000(5) -0.008(6)
C6 0.051(8) 0.054(8) 0.023(7) 0.001(6) 0.007(6) 0.014(6)
C10 0.038(7) 0.032(7) 0.040(8) 0.001(6) 0.007(6) -0.001(5)
C11 0.053(8) 0.030(7) 0.034(7) 0.002(5) 0.024(6) -0.006(6)
C12 0.052(8) 0.022(6) 0.045(8) 0.005(5) 0.014(6) 0.003(5)
C13 0.079(10) 0.029(7) 0.037(8) 0.000(6) 0.021(7) 0.004(6)
C14 0.049(7) 0.030(7) 0.027(7) 0.003(5) 0.018(6) 0.007(5)
C15 0.062(8) 0.031(7) 0.030(7) 0.007(5) 0.016(6) 0.002(6)
C19 0.030(6) 0.025(6) 0.034(7) 0.004(5) 0.006(5) 0.002(5)
C20 0.033(6) 0.025(6) 0.025(7) 0.002(5) -0.010(5) -0.001(5)
C21 0.046(7) 0.019(6) 0.021(6) -0.004(5) 0.000(5) -0.005(5)
C22 0.037(7) 0.033(7) 0.042(8) 0.010(6) -0.005(6) -0.018(5)
C23 0.033(7) 0.036(7) 0.045(8) 0.004(6) -0.004(6) -0.017(6)
C24 0.052(8) 0.037(7) 0.022(7) 0.004(5) 0.005(5) 0.003(6)
C25 0.081(11) 0.053(9) 0.068(11) 0.027(8) 0.030(9) 0.009(8)
C26 0.064(9) 0.057(9) 0.043(9) 0.017(7) 0.011(7) 0.000(7)
C27 0.093(12) 0.066(10) 0.044(10) 0.014(8) -0.011(8) -0.009(9)
C28 0.029(6) 0.039(7) 0.032(7) -0.005(5) 0.002(5) 0.000(5)
C29 0.037(7) 0.050(8) 0.018(7) 0.000(5) -0.010(5) 0.016(6)
C30 0.040(7) 0.053(8) 0.024(7) 0.007(6) 0.004(5) 0.009(6)
C31 0.051(8) 0.049(8) 0.017(7) 0.011(5) 0.000(6) 0.012(6)
C32 0.042(7) 0.034(7) 0.040(8) 0.005(6) 0.022(6) 0.007(5)
C33 0.061(9) 0.072(10) 0.041(9) -0.002(7) 0.000(7) 0.018(8)

loop_
_atom_site_label
_atom_site_type_symbol
_atom_site_fract_x
_atom_site_fract_y
_atom_site_fract_z
_atom_site_U_iso_or_equiv
_atom_site_thermal_displace_type
_atom_site_occupancy
_atom_site_calc_flag
_atom_site_refinement_flags
_atom_site_disorder_group
W1 W 0.105011(13) 0.86718(4) 0.062728(15) 0.0234(2) Uani 1 d . .
W2 W 0.133308(13) 1.05178(4) 0.09940(2) 0.0254(2) Uani 1 d . .
Cl1 Cl 0.03320(8) 0.8827(3) 0.06419(10) 0.0348(7) Uani 1 d . .
Cl2 Cl 0.16174(9) 0.7484(3) 0.04381(10) 0.0356(7) Uani 1 d . .
Cl3 Cl 0.08051(9) 1.1384(3) 0.13577(10) 0.0361(7) Uani 1 d . .
Cl4 Cl 0.20051(8) 1.0650(3) 0.08151(10) 0.0377(7) Uani 1 d . .
N1 N 0.0900(3) 0.9304(8) -0.0117(3) 0.026(2) Uani 1 d . .
N2 N 0.1064(3) 0.7382(8) 0.1232(3) 0.029(2) Uani 1 d . .
N3 N 0.1110(3) 1.2009(9) 0.0461(3) 0.029(2) Uani 1 d . .
N4 N 0.1660(3) 0.9666(9) 0.1672(3) 0.033(2) Uani 1 d . .
C1 C 0.0527(3) 0.9109(11) -0.0407(4) 0.031(3) Uani 1 d . .
H1 H 0.0313(3) 0.8790(11) -0.0273(4) 0.038 Uiso 1 calc R .
C2 C 0.0436(3) 0.9335(11) -0.0877(4) 0.032(3) Uani 1 d . .
H2 H 0.0164(3) 0.9172(11) -0.1055(4) 0.039 Uiso 1 calc R .
C3 C 0.0733(4) 0.9803(11) -0.1105(4) 0.033(3) Uani 1 d . .
C4 C 0.1131(4) 1.0032(12) -0.0801(4) 0.037(3) Uani 1 d . .
H4 H 0.1350(4) 1.0360(12) -0.0927(4) 0.044 Uiso 1 calc R .
C5 C 0.1196(3) 0.9777(13) -0.0329(4) 0.040(3) Uani 1 d . .
H5 H 0.1462(3) 0.9938(13) -0.0137(4) 0.049 Uiso 1 calc R .
C6 C 0.0633(4) 1.0034(13) -0.1634(4) 0.043(3) Uani 1 d D 1
C7 C 0.0631(13) 0.8717(25) -0.1889(13) 0.078(12) Uiso 0.50 d PD 1
H7A H 0.0568(13) 0.8858(25) -0.2229(13) 0.116 Uiso 0.50 calc PR 1
H7B H 0.0422(13) 0.8149(25) -0.1808(13) 0.116 Uiso 0.50 calc PR 1
H7C H 0.0903(13) 0.8311(25) -0.1790(13) 0.116 Uiso 0.50 calc PR 1
C8 C 0.0969(8) 1.0895(29) -0.1777(11) 0.049(7) Uiso 0.50 d PD 1
H8A H 0.0898(8) 1.1029(29) -0.2118(11) 0.073 Uiso 0.50 calc PR 1
H8B H 0.1237(8) 1.0463(29) -0.1686(11) 0.073 Uiso 0.50 calc PR 1
H8C H 0.0982(8) 1.1733(29) -0.1618(11) 0.073 Uiso 0.50 calc PR 1
C9 C 0.0208(8) 1.0733(30) -0.1769(11) 0.050(8) Uiso 0.50 d PD 1
H9A H 0.0136(8) 1.0895(30) -0.2108(11) 0.075 Uiso 0.50 calc PR 1
H9B H 0.0225(8) 1.1559(30) -0.1600(11) 0.075 Uiso 0.50 calc PR 1
H9C H -0.0003(8) 1.0187(30) -0.1682(11) 0.075 Uiso 0.50 calc PR 1
C7X C 0.0465(11) 0.8690(23) -0.1868(12) 0.065(10) Uiso 0.500(6) d PD 2
H7X1 H 0.0396(11) 0.8782(23) -0.2211(12) 0.098 Uiso 0.50 calc PR 2
H7X2 H 0.0219(11) 0.8436(23) -0.1761(12) 0.098 Uiso 0.50 calc PR 2
H7X3 H 0.0679(11) 0.8026(23) -0.1777(12) 0.098 Uiso 0.50 calc PR 2
C8X C 0.1021(9) 1.0321(41) -0.1837(15) 0.094(14) Uiso 0.50 d PD 2
H8X1 H 0.0935(9) 1.0459(41) -0.2177(15) 0.140 Uiso 0.50 calc PR 2
H8X2 H 0.1211(9) 0.9585(41) -0.1773(15) 0.140 Uiso 0.50 calc PR 2
H8X3 H 0.1161(9) 1.1100(41) -0.1687(15) 0.140 Uiso 0.50 calc PR 2
C9X C 0.0313(10) 1.1111(31) -0.1796(14) 0.075(13) Uiso 0.50 d PD 2
H9X1 H 0.0264(10) 1.1209(31) -0.2138(14) 0.112 Uiso 0.50 calc PR 2
H9X2 H 0.0418(10) 1.1927(31) -0.1644(14) 0.112 Uiso 0.50 calc PR 2
H9X3 H 0.0055(10) 1.0883(31) -0.1710(14) 0.112 Uiso 0.50 calc PR 2
C10 C 0.0920(4) 0.7784(12) 0.1602(4) 0.037(3) Uani 1 d . .
H10 H 0.0849(4) 0.8671(12) 0.1618(4) 0.044 Uiso 1 calc R .
C11 C 0.0868(4) 0.6963(11) 0.1966(4) 0.037(3) Uani 1 d . .
H11 H 0.0782(4) 0.7311(11) 0.2228(4) 0.044 Uiso 1 calc R .
C12 C 0.0941(4) 0.5654(11) 0.1945(5) 0.039(3) Uani 1 d . .
C13 C 0.1080(4) 0.5232(12) 0.1557(4) 0.047(3) Uani 1 d . .
H13 H 0.1136(4) 0.4340(12) 0.1525(4) 0.056 Uiso 1 calc R .
C14 C 0.1137(4) 0.6102(11) 0.1216(4) 0.034(3) Uani 1 d . .
H14 H 0.1233(4) 0.5777(11) 0.0956(4) 0.041 Uiso 1 calc R .
C15 C 0.0864(4) 0.4676(11) 0.2324(4) 0.040(3) Uani 1 d D 3
C16 C 0.1240(7) 0.3766(26) 0.2477(10) 0.025(8) Uiso 0.50 d PD 3
H16A H 0.1299(7) 0.3346(26) 0.2200(10) 0.037 Uiso 0.50 calc PR 3
H16B H 0.1177(7) 0.3106(26) 0.2691(10) 0.037 Uiso 0.50 calc PR 3
H16C H 0.1480(7) 0.4270(26) 0.2637(10) 0.037 Uiso 0.50 calc PR 3
C17 C 0.0474(6) 0.3881(24) 0.2092(9) 0.024(7) Uiso 0.50 d PD 3
H17A H 0.0238(6) 0.4467(24) 0.1996(9) 0.035 Uiso 0.50 calc PR 3
H17B H 0.0415(6) 0.3249(24) 0.2318(9) 0.035 Uiso 0.50 calc PR 3
H17C H 0.0523(6) 0.3426(24) 0.1816(9) 0.035 Uiso 0.50 calc PR 3
C18 C 0.0758(9) 0.5363(23) 0.2751(8) 0.037(7) Uiso 0.50 d PD 3
H18A H 0.0520(9) 0.5932(23) 0.2644(8) 0.055 Uiso 0.50 calc PR 3
H18B H 0.0995(9) 0.5878(23) 0.2914(8) 0.055 Uiso 0.50 calc PR 3
H18C H 0.0693(9) 0.4714(23) 0.2967(8) 0.055 Uiso 0.50 calc PR 3
C16X C 0.1190(10) 0.3548(33) 0.2386(15) 0.071(17) Uiso 0.500(6) d PD 4
H16D H 0.1469(10) 0.3911(33) 0.2474(15) 0.107 Uiso 0.50 calc PR 4
H16E H 0.1157(10) 0.3072(33) 0.2090(15) 0.107 Uiso 0.50 calc PR 4
H16F H 0.1147(10) 0.2958(33) 0.2633(15) 0.107 Uiso 0.50 calc PR 4
C17X C 0.0430(7) 0.4117(35) 0.2187(13) 0.062(13) Uiso 0.50 d PD 4
H17D H 0.0393(7) 0.3671(35) 0.1885(13) 0.093 Uiso 0.50 calc PR 4
H17E H 0.0228(7) 0.4819(35) 0.2161(13) 0.093 Uiso 0.50 calc PR 4
H17F H 0.0391(7) 0.3502(35) 0.2428(13) 0.093 Uiso 0.50 calc PR 4
C18X C 0.0927(10) 0.5389(25) 0.2805(8) 0.044(8) Uiso 0.50 d PD 4
H18D H 0.1207(10) 0.5747(25) 0.2891(8) 0.067 Uiso 0.50 calc PR 4
H18E H 0.0888(10) 0.4775(25) 0.3047(8) 0.067 Uiso 0.50 calc PR 4
H18F H 0.0726(10) 0.6092(25) 0.2780(8) 0.067 Uiso 0.50 calc PR 4
C19 C 0.0707(3) 1.2044(10) 0.0221(4) 0.030(3) Uani 1 d . .
H19 H 0.0527(3) 1.1392(10) 0.0286(4) 0.035 Uiso 1 calc R .
C20 C 0.0543(3) 1.2983(10) -0.0114(4) 0.030(3) Uani 1 d . .
H20 H 0.0258(3) 1.2961(10) -0.0263(4) 0.036 Uiso 1 calc R .
C21 C 0.0794(4) 1.3956(10) -0.0232(4) 0.030(3) Uani 1 d . .
C22 C 0.1208(4) 1.3942(11) 0.0029(4) 0.039(3) Uani 1 d . .
H22 H 0.1392(4) 1.4597(11) -0.0023(4) 0.047 Uiso 1 calc R .
C23 C 0.1348(4) 1.2988(11) 0.0359(4) 0.040(3) Uani 1 d . .
H23 H 0.1628(4) 1.3020(11) 0.0524(4) 0.048 Uiso 1 calc R .
C24 C 0.0625(4) 1.4938(12) -0.0614(4) 0.038(3) Uani 1 d . .
C25 C 0.0270(5) 1.5689(15) -0.0475(6) 0.065(4) Uani 1 d . .
H25A H 0.0158(5) 1.6327(15) -0.0719(6) 0.098 Uiso 1 calc R .
H25B H 0.0375(5) 1.6133(15) -0.0176(6) 0.098 Uiso 1 calc R .
H25C H 0.0052(5) 1.5082(15) -0.0442(6) 0.098 Uiso 1 calc R .
C26 C 0.0954(4) 1.5866(14) -0.0714(5) 0.054(4) Uani 1 d . .
H26A H 0.0826(4) 1.6473(14) -0.0963(5) 0.082 Uiso 1 calc R .
H26B H 0.1169(4) 1.5369(14) -0.0816(5) 0.082 Uiso 1 calc R .
H26C H 0.1077(4) 1.6349(14) -0.0428(5) 0.082 Uiso 1 calc R .
C27 C 0.0438(6) 1.4198(16) -0.1068(5) 0.072(5) Uani 1 d . .
H27A H 0.0327(6) 1.4816(16) -0.1319(5) 0.108 Uiso 1 calc R .
H27B H 0.0215(6) 1.3636(16) -0.1016(5) 0.108 Uiso 1 calc R .
H27C H 0.0652(6) 1.3670(16) -0.1158(5) 0.108 Uiso 1 calc R .
C28 C 0.1928(3) 0.8676(11) 0.1682(4) 0.035(3) Uani 1 d . .
H28 H 0.1965(3) 0.8344(11) 0.1392(4) 0.041 Uiso 1 calc R .
C29 C 0.2151(4) 0.8120(12) 0.2093(4) 0.037(3) Uani 1 d . .
H29 H 0.2333(4) 0.7423(12) 0.2078(4) 0.045 Uiso 1 calc R .
C30 C 0.2110(4) 0.8580(12) 0.2533(4) 0.039(3) Uani 1 d . .
C31 C 0.1840(4) 0.9628(12) 0.2527(4) 0.040(3) Uani 1 d . .
H31 H 0.1807(4) 1.0002(12) 0.2812(4) 0.048 Uiso 1 calc R .
C32 C 0.1621(4) 1.0115(11) 0.2098(4) 0.037(3) Uani 1 d . .
H32 H 0.1433(4) 1.0803(11) 0.2102(4) 0.044 Uiso 1 calc R .
C33 C 0.2349(5) 0.7943(15) 0.2996(5) 0.060(4) Uani 1 d D 5
C34 C 0.2152(12) 0.8209(40) 0.3408(11) 0.044(8) Uiso 0.40 d PD 5
H34A H 0.1862(12) 0.7937(40) 0.3327(11) 0.066 Uiso 0.40 calc PR 5
H34B H 0.2167(12) 0.9137(40) 0.3480(11) 0.066 Uiso 0.40 calc PR 5
H34C H 0.2299(12) 0.7724(40) 0.3684(11) 0.066 Uiso 0.40 calc PR 5
C35 C 0.2803(9) 0.8345(46) 0.3098(17) 0.072(17) Uiso 0.40 d PD 5
H35A H 0.2915(9) 0.8155(46) 0.2823(17) 0.108 Uiso 0.40 calc PR 5
H35B H 0.2958(9) 0.7861(46) 0.3369(17) 0.108 Uiso 0.40 calc PR 5
H35C H 0.2826(9) 0.9274(46) 0.3165(17) 0.108 Uiso 0.40 calc PR 5
C36 C 0.2332(11) 0.6410(21) 0.2907(13) 0.036(9) Uiso 0.40 d PD 5
H36A H 0.2457(11) 0.6208(21) 0.2643(13) 0.053 Uiso 0.40 calc PR 5
H36B H 0.2044(11) 0.6119(21) 0.2834(13) 0.053 Uiso 0.40 calc PR 5
H36C H 0.2485(11) 0.5965(21) 0.3189(13) 0.053 Uiso 0.40 calc PR 5
C34X C 0.2303(13) 0.8685(39) 0.3431(12) 0.065(12) Uiso 0.400(7) d PD 6
H34D H 0.2459(13) 0.8244(39) 0.3713(12) 0.098 Uiso 0.40 calc PR 6
H34E H 0.2011(13) 0.8722(39) 0.3441(12) 0.098 Uiso 0.40 calc PR 6
H34F H 0.2409(13) 0.9566(39) 0.3420(12) 0.098 Uiso 0.40 calc PR 6
C35X C 0.2820(7) 0.7998(38) 0.2984(15) 0.044(10) Uiso 0.40 d PD 6
H35D H 0.2863(7) 0.7529(38) 0.2708(15) 0.066 Uiso 0.40 calc PR 6
H35E H 0.2985(7) 0.7596(38) 0.3269(15) 0.066 Uiso 0.40 calc PR 6
H35F H 0.2905(7) 0.8902(38) 0.2968(15) 0.066 Uiso 0.40 calc PR 6
C36X C 0.2233(13) 0.6488(25) 0.3017(15) 0.054(12) Uiso 0.40 d PD 6
H36D H 0.2267(13) 0.6052(25) 0.2731(15) 0.081 Uiso 0.40 calc PR 6
H36E H 0.1946(13) 0.6414(25) 0.3042(15) 0.081 Uiso 0.40 calc PR 6
H36F H 0.2414(13) 0.6083(25) 0.3291(15) 0.081 Uiso 0.40 calc PR 6
C34Y C 0.2042(17) 0.7545(68) 0.3286(24) 0.056(19) Uiso 0.200(7) d PD 7
H34G H 0.2191(17) 0.7142(68) 0.3579(24) 0.084 Uiso 0.20 calc PR 7
H34H H 0.1844(17) 0.6926(68) 0.3107(24) 0.084 Uiso 0.20 calc PR 7
H34I H 0.1895(17) 0.8312(68) 0.3358(24) 0.084 Uiso 0.20 calc PR 7
C35Y C 0.2636(21) 0.9036(57) 0.3264(26) 0.080(25) Uiso 0.20 d PD 7
H35G H 0.2834(21) 0.9296(57) 0.3079(26) 0.120 Uiso 0.20 calc PR 7
H35H H 0.2786(21) 0.8710(57) 0.3570(26) 0.120 Uiso 0.20 calc PR 7
H35I H 0.2469(21) 0.9784(57) 0.3309(26) 0.120 Uiso 0.20 calc PR 7
C36Y C 0.2639(20) 0.6785(51) 0.2944(27) 0.075(24) Uiso 0.20 d PD 7
H36G H 0.2833(20) 0.7060(51) 0.2757(27) 0.113 Uiso 0.20 calc PR 7
H36H H 0.2473(20) 0.6061(51) 0.2787(27) 0.113 Uiso 0.20 calc PR 7
H36I H 0.2793(20) 0.6510(51) 0.3255(27) 0.113 Uiso 0.20 calc PR 7
O1 O 0.1803(10) 0.8361(26) -0.1421(10) 0.096(9) Uiso 0.50 d PD 8
C37 C 0.2014(10) 0.7663(28) -0.1125(10) 0.044(8) Uiso 0.50 d PD 8
C38 C 0.1996(16) 0.6336(35) -0.1090(19) 0.117(18) Uiso 0.50 d PD 8
H38A H 0.1863(16) 0.5972(35) -0.1397(19) 0.176 Uiso 0.50 calc PR 8
H38B H 0.1837(16) 0.6102(35) -0.0859(19) 0.176 Uiso 0.50 calc PR 8
H38C H 0.2277(16) 0.5989(35) -0.0991(19) 0.176 Uiso 0.50 calc PR 8
C39 C 0.2211(12) 0.8381(41) -0.0680(11) 0.081(11) Uiso 0.50 d PD 8
H39A H 0.2207(12) 0.9312(41) -0.0744(11) 0.122 Uiso 0.50 calc PR 8
H39B H 0.2497(12) 0.8091(41) -0.0569(11) 0.122 Uiso 0.50 calc PR 8
H39C H 0.2058(12) 0.8204(41) -0.0438(11) 0.122 Uiso 0.50 calc PR 8
O1X O 0.1994(16) 0.8301(39) -0.1487(14) 0.160(18) Uiso 0.50 d PD 9
C37X C 0.1991(30) 0.7387(45) -0.1229(19) 0.188(43) Uiso 0.50 d PD 9
C38X C 0.1964(13) 0.6101(33) -0.1346(16) 0.088(12) Uiso 0.50 d PD 9
H38D H 0.1867(13) 0.6012(33) -0.1687(16) 0.132 Uiso 0.50 calc PR 9
H38E H 0.1770(13) 0.5673(33) -0.1189(16) 0.132 Uiso 0.50 calc PR 9
H38F H 0.2237(13) 0.5699(33) -0.1245(16) 0.132 Uiso 0.50 calc PR 9
C39X C 0.2138(17) 0.7699(50) -0.0710(14) 0.123(18) Uiso 0.50 d PD 9
H39D H 0.2146(17) 0.8639(50) -0.0666(14) 0.184 Uiso 0.50 calc PR 9
H39E H 0.2415(17) 0.7341(50) -0.0593(14) 0.184 Uiso 0.50 calc PR 9
H39F H 0.1949(17) 0.7316(50) -0.0537(14) 0.184 Uiso 0.50 calc PR 9

loop_
_atom_type_symbol
_atom_type_description
_atom_type_scat_dispersion_real
_atom_type_scat_dispersion_imag
_atom_type_scat_source
C C 0.0033 0.0016 'International Tables Vol C Tables 4.2.6.8 and 6.1.1.4'
H H 0.0000 0.0000 'International Tables Vol C Tables 4.2.6.8 and 6.1.1.4'
N N 0.0061 0.0033 'International Tables Vol C Tables 4.2.6.8 and 6.1.1.4'
O O 0.0106 0.0060 'International Tables Vol C Tables 4.2.6.8 and 6.1.1.4'
Cl Cl 0.1484 0.1585 'International Tables Vol C Tables 4.2.6.8 and 6.1.1.4'
W W -0.8490 6.8722 'International Tables Vol C Tables 4.2.6.8 and 6.1.1.4'

loop_
_geom_angle_atom_site_label_1
_geom_angle_atom_site_label_2
_geom_angle_atom_site_label_3
_geom_angle
_geom_angle_site_symmetry_1
_geom_angle_site_symmetry_3
_geom_angle_publ_flag
N2 W1 N1 157.4(3) . . y
N2 W1 W2 101.4(2) . . y
N1 W1 W2 101.0(2) . . y
N2 W1 Cl1 82.2(2) . . y
N1 W1 Cl1 89.8(2) . . y
W2 W1 Cl1 103.95(7) . . y
N2 W1 Cl2 90.2(2) . . y
N1 W1 Cl2 86.4(2) . . y
W2 W1 Cl2 105.73(7) . . y
Cl1 W1 Cl2 150.27(10) . . y
N3 W2 N4 158.6(3) . . y
N3 W2 W1 102.5(2) . . y
N4 W2 W1 98.9(2) . . y
N3 W2 Cl4 89.2(2) . . y
N4 W2 Cl4 85.7(3) . . y
W1 W2 Cl4 104.39(8) . . y
N3 W2 Cl3 83.8(3) . . y
N4 W2 Cl3 90.7(3) . . y
W1 W2 Cl3 104.56(7) . . y
Cl4 W2 Cl3 151.04(10) . . y
C1 N1 C5 115.1(10) . . n
C1 N1 W1 122.8(7) . . n
C5 N1 W1 121.7(7) . . n
C10 N2 C14 115.6(10) . . n
C10 N2 W1 120.8(7) . . n
C14 N2 W1 122.3(7) . . n
C23 N3 C19 114.9(9) . . n
C23 N3 W2 124.0(7) . . n
C19 N3 W2 121.0(7) . . n
C28 N4 C32 116.0(10) . . n
C28 N4 W2 120.5(8) . . n
C32 N4 W2 123.5(7) . . n
N1 C1 C2 124.9(11) . . n
C1 C2 C3 121.4(10) . . n
C2 C3 C4 114.7(10) . . n
C2 C3 C6 121.6(11) . . n
C4 C3 C6 123.8(11) . . n
C5 C4 C3 119.9(11) . . n
N1 C5 C4 124.0(11) . . n
C3 C6 C7 109.0(17) . . n
C3 C6 C9 107.7(15) . . n
C7 C6 C9 112.6(20) . . n
C3 C6 C8 111.0(14) . . n
C7 C6 C8 107.2(20) . . n
C9 C6 C8 109.5(18) . . n
C3 C6 C9X 113.6(17) . . n
C3 C6 C8X 113.9(18) . . n
C9X C6 C8X 108.6(21) . . n
C3 C6 C7X 105.9(16) . . n
C9X C6 C7X 110.4(19) . . n
C8X C6 C7X 103.9(20) . . n
N2 C10 C11 123.5(11) . . n
C12 C11 C10 120.4(11) . . n
C11 C12 C13 116.1(11) . . n
C11 C12 C15 122.9(11) . . n
C13 C12 C15 121.0(10) . . n
C14 C13 C12 120.6(11) . . n
N2 C14 C13 123.7(10) . . n
C16 C15 C18 111.3(16) . . n
C16 C15 C17 110.2(16) . . n
C18 C15 C17 105.8(17) . . n
C16 C15 C12 110.2(14) . . n
C18 C15 C12 112.4(13) . . n
C17 C15 C12 106.8(13) . . n
C17X C15 C18X 109.8(19) . . n
C17X C15 C12 111.0(17) . . n
C18X C15 C12 109.0(14) . . n
C17X C15 C16X 109.7(19) . . n
C18X C15 C16X 107.4(18) . . n
C12 C15 C16X 109.9(18) . . n
N3 C19 C20 123.9(10) . . n
C19 C20 C21 120.8(10) . . n
C20 C21 C22 115.0(10) . . n
C20 C21 C24 121.3(10) . . n
C22 C21 C24 123.7(10) . . n
C23 C22 C21 121.0(10) . . n
N3 C23 C22 124.3(11) . . n
C21 C24 C26 113.4(10) . . n
C21 C24 C27 108.2(10) . . n
C26 C24 C27 108.2(11) . . n
C21 C24 C25 108.6(10) . . n
C26 C24 C25 111.1(11) . . n
C27 C24 C25 107.1(12) . . n
N4 C28 C29 123.6(11) . . n
C28 C29 C30 120.5(11) . . n
C31 C30 C29 116.4(10) . . n
C31 C30 C33 122.5(11) . . n
C29 C30 C33 121.1(11) . . n
C32 C31 C30 119.4(11) . . n
N4 C32 C31 124.0(11) . . n
C34 C33 C35 112.5(25) . . n
C34 C33 C30 112.8(16) . . n
C35 C33 C30 110.0(21) . . n
C34 C33 C36 107.6(22) . . n
C35 C33 C36 107.2(22) . . n
C30 C33 C36 106.5(16) . . n
C34X C33 C30 112.8(19) . . n
C34X C33 C36X 112.4(24) . . n
C30 C33 C36X 111.2(19) . . n
C34X C33 C35X 106.9(23) . . n
C30 C33 C35X 106.2(17) . . n
C36X C33 C35X 106.9(21) . . n
C34Y C33 C30 109.0(28) . . n
C34Y C33 C36Y 110.8(29) . . n
C30 C33 C36Y 116.3(30) . . n
C34Y C33 C35Y 109.1(29) . . n
C30 C33 C35Y 105.3(32) . . n
C36Y C33 C35Y 106.1(27) . . n
O1 C37 C38 127.9(36) . . n
O1 C37 C39 112.9(29) . . n
C38 C37 C39 116.3(32) . . n
O1X C37X C38X 127.6(47) . . n
O1X C37X C39X 114.3(37) . . n
C38X C37X C39X 116.3(37) . . n

loop_
_geom_bond_atom_site_label_1
_geom_bond_atom_site_label_2
_geom_bond_distance
_geom_bond_site_symmetry_2
_geom_bond_publ_flag
W1 N2 2.185(9) . y
W1 N1 2.196(9) . y
W1 W2 2.2605(6) . y
W1 Cl1 2.383(3) . y
W1 Cl2 2.397(3) . y
W2 N3 2.176(9) . y
W2 N4 2.193(9) . y
W2 Cl4 2.392(3) . y
W2 Cl3 2.401(3) . y
N1 C1 1.335(14) . n
N1 C5 1.354(14) . n
N2 C10 1.333(14) . n
N2 C14 1.333(14) . n
N3 C23 1.344(14) . n
N3 C19 1.353(14) . n
N4 C28 1.338(14) . n
N4 C32 1.350(15) . n
C1 C2 1.35(2) . n
C2 C3 1.38(2) . n
C3 C4 1.42(2) . n
C3 C6 1.51(2) . n
C4 C5 1.36(2) . n
C6 C7 1.53(3) . n
C6 C9 1.54(2) . n
C6 C8 1.54(2) . n
C6 C9X 1.52(2) . n
C6 C8X 1.55(3) . n
C6 C7X 1.58(3) . n
C10 C11 1.39(2) . n
C11 C12 1.36(2) . n
C12 C13 1.38(2) . n
C12 C15 1.55(2) . n
C13 C14 1.38(2) . n
C15 C16 1.53(2) . n
C15 C18 1.53(2) . n
C15 C17 1.54(2) . n
C15 C17X 1.51(2) . n
C15 C18X 1.54(2) . n
C15 C16X 1.56(2) . n
C19 C20 1.384(15) . n
C20 C21 1.39(2) . n
C21 C22 1.40(2) . n
C21 C24 1.50(2) . n
C22 C23 1.37(2) . n
C24 C26 1.52(2) . n
C24 C27 1.52(2) . n
C24 C25 1.53(2) . n
C28 C29 1.37(2) . n
C29 C30 1.39(2) . n
C30 C31 1.39(2) . n
C30 C33 1.54(2) . n
C31 C32 1.38(2) . n
C33 C34 1.51(2) . n
C33 C35 1.51(3) . n
C33 C36 1.59(2) . n
C33 C34X 1.51(3) . n
C33 C36X 1.54(3) . n
C33 C35X 1.56(3) . n
C33 C34Y 1.51(3) . n
C33 C36Y 1.55(3) . n
C33 C35Y 1.55(3) . n
O1 C37 1.21(3) . n
C37 C38 1.36(4) . n
C37 C39 1.50(4) . n
O1X C37X 1.20(4) . n
C37X C38X 1.36(4) . n
C37X C39X 1.50(4) . n

loop_
_geom_torsion_atom_site_label_1
_geom_torsion_atom_site_label_2
_geom_torsion_atom_site_label_3
_geom_torsion_atom_site_label_4
_geom_torsion
_geom_torsion_site_symmetry_1
_geom_torsion_site_symmetry_2
_geom_torsion_site_symmetry_3
_geom_torsion_site_symmetry_4
_geom_torsion_publ_flag
N1 W1 W2 N3 18.5(3) . . . . y
N2 W1 W2 N4 21.1(3) . . . . y
Cl1 W1 W2 Cl3 12.77(10) . . . . y
Cl2 W1 W2 Cl4 15.53(10) . . . . y
